data_1513380
loop_
_publ_author_name
'Zhou, Jing-Min'
'Shi, Wei'
'Li, Hui-Min'
'Li, Han'
'Cheng, Peng'

_publ_section_title
;
 Experimental Studies and Mechanism Analysis of High-Sensitivity
 Luminescent Sensing of Pollutional Small Molecules and Ions in
 Ln4O4Cluster Based Microporous Metal--Organic Frameworks
;
_journal_issue 1
_journal_name_full 'The Journal of Physical Chemistry C'
_journal_page_first 416
_journal_paper_doi 10.1021/jp4097502
_journal_volume 118
_journal_year 2014
_chemical_formula_moiety 'C43 H34 Gd4 N6 O24, Cl O4, O'
_chemical_formula_sum 'C43 H34 Cl Gd4 N6 O29'
_chemical_formula_weight 1763.21
_space_group_crystal_system monoclinic
_space_group_IT_number 15
_space_group_name_Hall '-C 2yc'
_space_group_name_H-M_alt 'C 1 2/c 1'
_symmetry_space_group_name_Hall '-C 2yc'
_symmetry_space_group_name_H-M 'C 1 2/c 1'
_atom_sites_solution_hydrogens geom
_atom_sites_solution_primary iterative
_atom_sites_solution_secondary difmap
_audit_creation_method
;
Olex2 1.2
(compiled 2013.11.15 svn.r2834 for OlexSys, GUI svn.r4713)
;
_cell_angle_alpha 90.00
_cell_angle_beta 128.1880(10)
_cell_angle_gamma 90.00
_cell_formula_units_Z 8
_cell_length_a 34.5583(8)
_cell_length_b 19.0573(3)
_cell_length_c 23.6880(4)
_cell_measurement_reflns_used 16718
_cell_measurement_temperature 293(2)
_cell_measurement_theta_max 29.0290
_cell_measurement_theta_min 2.9133
_cell_volume 12261.9(4)
_computing_cell_refinement
;
CrysAlisPro, Agilent Technologies,
Version 1.171.36.20 (release 27-06-2012 CrysAlis171 .NET)
(compiled Jul 11 2012,15:38:31)
;
_computing_data_collection
;
CrysAlisPro, Agilent Technologies,
Version 1.171.36.20 (release 27-06-2012 CrysAlis171 .NET)
(compiled Jul 11 2012,15:38:31)
;
_computing_data_reduction
;
CrysAlisPro, Agilent Technologies,
Version 1.171.36.20 (release 27-06-2012 CrysAlis171 .NET)
(compiled Jul 11 2012,15:38:31)
;
_computing_molecular_graphics 'Olex2 (Dolomanov et al., 2009)'
_computing_publication_material 'Olex2 (Dolomanov et al., 2009)'
_computing_structure_refinement 'XL (Sheldrick, 2008)'
_computing_structure_solution
;
Superflip (Palatinus & Chapuis, 2007;Palatinus & van der Lee, 2008;
Palatinus et al., 2012)
;
_diffrn_ambient_temperature 293(2)
_diffrn_detector_area_resol_mean 16.2116
_diffrn_measured_fraction_theta_full 0.998
_diffrn_measured_fraction_theta_max 0.998
_diffrn_measurement_details
;
  1 omega   39.00   79.00   1.0000   10.0000
omega____ theta____ kappa____ phi______ frames
    -       18.1935 -130.0000   10.0000 40

  2 omega   37.00   63.00   1.0000   10.0000
omega____ theta____ kappa____ phi______ frames
    -       18.1935  178.0000 -120.0000 26

  3 omega   28.00   87.00   1.0000   10.0000
omega____ theta____ kappa____ phi______ frames
    -       18.1935   57.0000  -30.0000 59

  4 omega    8.00   81.00   1.0000   10.0000
omega____ theta____ kappa____ phi______ frames
    -       18.1935   37.0000   60.0000 73

  5 omega  -35.00   33.00   1.0000   10.0000
omega____ theta____ kappa____ phi______ frames
    -       18.1935  -77.0000 -150.0000 68
;
_diffrn_measurement_device_type 'SuperNova, Single source at offset), Eos'
_diffrn_measurement_method '\w scans'
_diffrn_orient_matrix_UB_11 -0.0040768000
_diffrn_orient_matrix_UB_12 0.0271260000
_diffrn_orient_matrix_UB_13 -0.0177598000
_diffrn_orient_matrix_UB_21 0.0014011000
_diffrn_orient_matrix_UB_22 -0.0250161000
_diffrn_orient_matrix_UB_23 -0.0191343000
_diffrn_orient_matrix_UB_31 -0.0297355000
_diffrn_orient_matrix_UB_32 -0.0049043000
_diffrn_orient_matrix_UB_33 -0.0007276000
_diffrn_radiation_monochromator mirror
_diffrn_radiation_type MoK\a
_diffrn_radiation_wavelength 0.71073
_diffrn_reflns_av_R_equivalents 0.0327
_diffrn_reflns_av_unetI/netI 0.0403
_diffrn_reflns_limit_h_max 40
_diffrn_reflns_limit_h_min -41
_diffrn_reflns_limit_k_max 12
_diffrn_reflns_limit_k_min -22
_diffrn_reflns_limit_l_max 27
_diffrn_reflns_limit_l_min -28
_diffrn_reflns_number 27717
_diffrn_reflns_theta_full 25.01
_diffrn_reflns_theta_max 25.01
_diffrn_reflns_theta_min 2.92
_diffrn_source 'SuperNova (Mo) X-ray Source'
_exptl_absorpt_coefficient_mu 4.401
_exptl_absorpt_correction_T_max 1.00000
_exptl_absorpt_correction_T_min 0.72000
_exptl_absorpt_correction_type multi-scan
_exptl_absorpt_process_details
;
CrysAlisPro, Agilent Technologies,
Version 1.171.36.20 (release 27-06-2012 CrysAlis171 .NET)
(compiled Jul 11 2012,15:38:31)
Empirical absorption correction using spherical harmonics,
 implemented in SCALE3 ABSPACK scaling algorithm.
;
_exptl_crystal_colour
;
;
_exptl_crystal_density_diffrn 1.910
_exptl_crystal_density_method 'not measured'
_exptl_crystal_description
;
;
_exptl_crystal_F_000 6711
_exptl_crystal_size_max 0.2
_exptl_crystal_size_mid 0.2
_exptl_crystal_size_min 0.1
_platon_squeeze_details
;
;
_refine_diff_density_max 1.436
_refine_diff_density_min -1.174
_refine_diff_density_rms 0.154
_refine_ls_extinction_coef none
_refine_ls_extinction_method none
_refine_ls_goodness_of_fit_ref 1.046
_refine_ls_hydrogen_treatment mixed
_refine_ls_matrix_type full
_refine_ls_number_parameters 781
_refine_ls_number_reflns 10805
_refine_ls_number_restraints 139
_refine_ls_restrained_S_all 1.054
_refine_ls_R_factor_all 0.0371
_refine_ls_R_factor_gt 0.0324
_refine_ls_shift/su_max 0.011
_refine_ls_shift/su_mean 0.000
_refine_ls_structure_factor_coef Fsqd
_refine_ls_weighting_details 'calc w=1/[\s^2^(Fo^2^)+(0.0210P)^2^+180.7128P] where P=(Fo^2^+2Fc^2^)/3'
_refine_ls_weighting_scheme calc
_refine_ls_wR_factor_gt 0.0753
_refine_ls_wR_factor_ref 0.0781
_reflns_number_gt 9607
_reflns_number_total 10805
_reflns_threshold_expression >2sigma(I)
_cod_data_source_file jp4097502_si_002.cif
_cod_data_source_block 2
_cod_database_code 1513380
_reflns_odcompleteness_completeness 99.76
_reflns_odcompleteness_iscentric 1
_reflns_odcompleteness_theta 26.32
_olex2_refinement_description
;
1. Fixed Uiso
 At 1.2 times of:
  All C(H) groups
 At 1.5 times of:
  All O(H,H) groups
2. Restrained distances
 O26-Cl1
 1.44 with sigma of 0.02
 Cl1-O29
 1.44 with sigma of 0.02
 Cl1-O25
 1.44 with sigma of 0.02
 Cl1-O24
 1.44 with sigma of 0.02
 Cl1-O30
 1.44 with sigma of 0.02
 Cl1-O27
 1.44 with sigma of 0.02
 O29-O30
 2.35 with sigma of 0.02
 O29-O26
 2.35 with sigma of 0.02
 O26-O30
 2.35 with sigma of 0.02
 O25-O27
 2.35 with sigma of 0.02
 O25-O24
 2.35 with sigma of 0.02
 O24-O27
 2.35 with sigma of 0.02
 O27-O26
 2.35 with sigma of 0.02
 O26-O25
 2.35 with sigma of 0.02
 O26-O24
 2.35 with sigma of 0.02
 Cl1-O31
 1.44 with sigma of 0.02
 O31-O29
 2.35 with sigma of 0.02
 O30-O31
 2.35 with sigma of 0.02
 O26-O31
 2.35 with sigma of 0.02
3. Uiso/Uaniso restraints and constraints
Uanis(C16) \\sim Ueq, Uanis(C17) \\sim Ueq, Uanis(C15) \\sim Ueq, Uanis(C22)
\\sim Ueq, Uanis(C21) \\sim Ueq, Uanis(C39) \\sim Ueq, Uanis(C40) \\sim Ueq,
Uanis(C41) \\sim Ueq, Uanis(C42) \\sim Ueq, Uanis(C43) \\sim Ueq: with sigma of
0.001 and sigma for terminal atoms of 0.002
Uanis(N3) \\sim Ueq, Uanis(N4) \\sim Ueq, Uanis(C20) \\sim Ueq, Uanis(C18)
\\sim Ueq: with sigma of 0.001 and sigma for terminal atoms of 0.002
Uanis(O29) \\sim Ueq, Uanis(O25) \\sim Ueq, Uanis(O31) \\sim Ueq, Uanis(O24)
\\sim Ueq, Uanis(O30) \\sim Ueq, Uanis(O27) \\sim Ueq: with sigma of 0.001 and
sigma for terminal atoms of 0.002
4. Others
 Fixed Sof: O24(0.5) O25(0.5) O27(0.5) O29(0.5) O30(0.5) O31(0.5)
5.a Rotating group:
 O19(H19A,H19B), O20(H20A,H20B), O21(H21A,H21B), O22(H22A,H22B), O23(H23A,
 H23B), O49(H49A,H49B)
5.b Aromatic/amide H refined with riding coordinates:
 C3(H3), C4(H4), C5(H5), C8(H8), C9(H9), C10(H10), C15(H15), C16(H16),
 C17(H17), C20(H20), C21(H21), C22(H22), C27(H27), C28(H28), C29(H29), C32(H32),
  C33(H33), C34(H34), C39(H39), C40(H40), C42(H42), C43(H43)
;

loop_
_space_group_symop_id
_space_group_symop_operation_xyz
1 'x, y, z'
2 '-x, y, -z+1/2'
3 'x+1/2, y+1/2, z'
4 '-x+1/2, y+1/2, -z+1/2'
5 '-x, -y, -z'
6 'x, -y, z-1/2'
7 '-x+1/2, -y+1/2, -z'
8 'x+1/2, -y+1/2, z-1/2'

loop_
_atom_site_label
_atom_site_type_symbol
_atom_site_fract_x
_atom_site_fract_y
_atom_site_fract_z
_atom_site_U_iso_or_equiv
_atom_site_adp_type
_atom_site_occupancy
_atom_site_symmetry_multiplicity
_atom_site_calc_flag
_atom_site_disorder_assembly
_atom_site_disorder_group
_atom_site_refinement_flags_posn
_atom_site_refinement_flags_adp
C1 C -0.9077(2) 0.0793(3) -0.3229(3) 0.0141(12) Uani 1 1 d . . . .
C2 C -0.9468(2) 0.1055(3) -0.3185(3) 0.0177(13) Uani 1 1 d . . . .
C3 C -0.9543(2) 0.1770(3) -0.3183(3) 0.0237(14) Uani 1 1 d . . . .
H3 H -0.9323 0.2091 -0.3140 0.028 Uiso 1 1 calc . . R .
C4 C -0.9949(2) 0.2002(4) -0.3248(4) 0.0332(17) Uani 1 1 d . . . .
H4 H -0.9999 0.2478 -0.3225 0.040 Uiso 1 1 calc . . R .
C5 C -1.0281(2) 0.1500(4) -0.3348(4) 0.0308(17) Uani 1 1 d . . . .
H5 H -1.0568 0.1657 -0.3433 0.037 Uiso 1 1 calc . . R .
C6 C -0.9806(2) 0.0589(3) -0.3235(3) 0.0167(12) Uani 1 1 d . . . .
C7 C -0.9718(2) -0.0185(3) -0.3112(3) 0.0176(13) Uani 1 1 d . . . .
C8 C -0.9197(2) -0.1053(4) -0.2342(4) 0.0324(17) Uani 1 1 d . . . .
H8 H -0.8888 -0.1185 -0.1933 0.039 Uiso 1 1 calc . . R .
C9 C -0.9546(2) -0.1572(4) -0.2731(4) 0.0319(17) Uani 1 1 d . . . .
H9 H -0.9477 -0.2036 -0.2576 0.038 Uiso 1 1 calc . . R .
C10 C -1.0001(2) -0.1382(4) -0.3356(3) 0.0242(14) Uani 1 1 d . . . .
H10 H -1.0245 -0.1717 -0.3634 0.029 Uiso 1 1 calc . . R .
C11 C -1.0085(2) -0.0681(3) -0.3559(3) 0.0169(13) Uani 1 1 d . . . .
C12 C -1.0568(2) -0.0492(3) -0.4263(3) 0.0153(12) Uani 1 1 d . . . .
C13 C -0.8389(2) -0.1784(3) -0.2986(3) 0.0195(13) Uani 1 1 d . . . .
C14 C -0.8412(2) -0.2306(3) -0.2536(4) 0.0254(15) Uani 1 1 d . . . .
C15 C -0.8820(3) -0.2739(4) -0.2843(4) 0.0378(18) Uani 1 1 d . . . U
H15 H -0.9091 -0.2682 -0.3322 0.045 Uiso 1 1 calc . . R .
C16 C -0.8822(4) -0.3247(5) -0.2441(5) 0.060(2) Uani 1 1 d . . . U
H16 H -0.9092 -0.3542 -0.2640 0.072 Uiso 1 1 calc . . R .
C17 C -0.8416(4) -0.3314(6) -0.1735(6) 0.069(3) Uani 1 1 d . . . U
H17 H -0.8412 -0.3677 -0.1469 0.083 Uiso 1 1 calc . . R .
C18 C -0.8027(2) -0.2394(4) -0.1810(4) 0.0296(15) Uani 1 1 d . . . U
C19 C -0.7596(2) -0.1913(3) -0.1384(4) 0.0254(15) Uani 1 1 d . . . .
C20 C -0.7311(3) -0.0817(4) -0.0911(4) 0.0388(18) Uani 1 1 d . . . U
H20 H -0.7374 -0.0346 -0.0894 0.047 Uiso 1 1 calc . . R .
C21 C -0.6830(3) -0.1038(4) -0.0456(4) 0.0401(18) Uani 1 1 d . . . U
H21 H -0.6579 -0.0729 -0.0132 0.048 Uiso 1 1 calc . . R .
C22 C -0.6729(3) -0.1730(4) -0.0491(4) 0.0348(17) Uani 1 1 d . . . U
H22 H -0.6406 -0.1893 -0.0197 0.042 Uiso 1 1 calc . . R .
C23 C -0.7112(2) -0.2178(3) -0.0968(3) 0.0230(14) Uani 1 1 d . . . .
C24 C -0.7025(2) -0.2924(3) -0.1064(3) 0.0186(13) Uani 1 1 d . . . .
C25 C -0.7234(2) -0.0578(3) -0.4071(3) 0.0153(12) Uani 1 1 d . . . .
C26 C -0.6936(2) -0.0782(3) -0.4306(3) 0.0170(12) Uani 1 1 d . . . .
C27 C -0.6456(2) -0.0549(4) -0.3916(4) 0.0267(15) Uani 1 1 d . . . .
H27 H -0.6310 -0.0314 -0.3484 0.032 Uiso 1 1 calc . . R .
C28 C -0.6192(2) -0.0664(4) -0.4168(4) 0.0306(16) Uani 1 1 d . . . .
H28 H -0.5870 -0.0505 -0.3916 0.037 Uiso 1 1 calc . . R .
C29 C -0.6423(2) -0.1024(4) -0.4808(4) 0.0296(16) Uani 1 1 d . . . .
H29 H -0.6253 -0.1081 -0.4993 0.036 Uiso 1 1 calc . . R .
C30 C -0.7130(2) -0.1172(3) -0.4932(3) 0.0153(12) Uani 1 1 d . . . .
C31 C -0.7619(2) -0.1537(3) -0.5359(3) 0.0157(12) Uani 1 1 d . . . .
C32 C -0.8198(2) -0.2132(3) -0.5353(3) 0.0189(13) Uani 1 1 d . . . .
H32 H -0.8317 -0.2267 -0.5108 0.023 Uiso 1 1 calc . . R .
C33 C -0.8463(2) -0.2332(3) -0.6066(3) 0.0195(13) Uani 1 1 d . . . .
H33 H -0.8745 -0.2604 -0.6288 0.023 Uiso 1 1 calc . . R .
C34 C -0.8294(2) -0.2114(3) -0.6434(3) 0.0167(12) Uani 1 1 d . . . .
H34 H -0.8458 -0.2248 -0.6909 0.020 Uiso 1 1 calc . . R .
C35 C -0.7875(2) -0.1693(3) -0.6086(3) 0.0133(12) Uani 1 1 d . . . .
C36 C -0.77563(19) -0.1412(3) -0.6554(3) 0.0128(12) Uani 1 1 d . . . .
C37 C -0.6838(2) 0.0337(3) -0.1758(3) 0.0191(13) Uani 1 1 d . . . .
C38 C -0.6294(2) 0.0255(3) -0.1223(3) 0.0204(13) Uani 1 1 d . . . .
C39 C -0.6099(3) -0.0397(4) -0.0930(4) 0.0409(19) Uani 1 1 d . . . U
H39 H -0.6309 -0.0777 -0.1062 0.049 Uiso 1 1 calc . . R .
C40 C -0.5595(3) -0.0492(5) -0.0443(4) 0.046(2) Uani 1 1 d . . . U
H40 H -0.5471 -0.0931 -0.0235 0.055 Uiso 1 1 calc . . R .
C41 C -0.5272(2) 0.0053(4) -0.0257(4) 0.0324(16) Uani 1 1 d . . . U
C42 C -0.5473(3) 0.0694(5) -0.0558(5) 0.058(2) Uani 1 1 d . . . U
H42 H -0.5266 0.1073 -0.0443 0.070 Uiso 1 1 calc . . R .
C43 C -0.5986(3) 0.0790(5) -0.1041(5) 0.050(2) Uani 1 1 d . . . U
H43 H -0.6113 0.1232 -0.1235 0.060 Uiso 1 1 calc . . R .
N1 N -1.02117(18) 0.0817(3) -0.3328(3) 0.0218(12) Uani 1 1 d . . . .
N2 N -0.92738(18) -0.0382(3) -0.2515(3) 0.0238(12) Uani 1 1 d . . . .
N3 N -0.8027(3) -0.2887(4) -0.1410(4) 0.0511(18) Uani 1 1 d . . . U
N4 N -0.7692(2) -0.1230(3) -0.1376(3) 0.0335(14) Uani 1 1 d . . . U
N5 N -0.68755(18) -0.1294(3) -0.5178(3) 0.0191(11) Uani 1 1 d . . . .
N6 N -0.77826(18) -0.1757(3) -0.4998(2) 0.0151(10) Uani 1 1 d . . . .
O1 O -0.86899(14) 0.1140(2) -0.2939(2) 0.0161(9) Uani 1 1 d . . . .
O2 O -0.91895(15) 0.0246(2) -0.3596(2) 0.0200(9) Uani 1 1 d . . . .
O3 O -1.05630(14) -0.0040(2) -0.4655(2) 0.0190(9) Uani 1 1 d . . . .
O4 O -1.09424(14) -0.0796(2) -0.4422(2) 0.0181(9) Uani 1 1 d . . . .
O5 O -0.79757(16) -0.1702(2) -0.2848(2) 0.0240(10) Uani 1 1 d . . . .
O6 O -0.87783(16) -0.1469(2) -0.3466(2) 0.0243(10) Uani 1 1 d . . . .
O7 O -0.70833(15) -0.3051(2) -0.1639(2) 0.0205(9) Uani 1 1 d . . . .
O8 O -0.68936(16) -0.3354(2) -0.0583(2) 0.0215(9) Uani 1 1 d . . . .
O9 O -0.70672(14) -0.0737(2) -0.3432(2) 0.0184(9) Uani 1 1 d . . . .
O10 O -0.76158(14) -0.0239(2) -0.4513(2) 0.0185(9) Uani 1 1 d . . . .
O11 O -0.77580(14) -0.07548(19) -0.6638(2) 0.0123(8) Uani 1 1 d . . . .
O12 O -0.77218(14) -0.1841(2) -0.6931(2) 0.0140(8) Uani 1 1 d . . . .
O13 O -0.70929(15) -0.0224(2) -0.1998(2) 0.0244(10) Uani 1 1 d . . . .
O14 O -0.70272(14) 0.0938(2) -0.1950(2) 0.0222(10) Uani 1 1 d . . . .
O15 O -0.76293(13) 0.0385(2) -0.3385(2) 0.0123(8) Uani 1 1 d . . . .
O16 O -0.85918(13) 0.0664(2) -0.40555(19) 0.0115(8) Uani 1 1 d . . . .
O17 O -0.83184(13) -0.0662(2) -0.42193(19) 0.0124(8) Uani 1 1 d . . . .
O18 O -0.81547(13) -0.0257(2) -0.2950(2) 0.0127(8) Uani 1 1 d . . . .
O19 O -0.81095(15) 0.0919(2) -0.5454(2) 0.0188(9) Uani 1 1 d . . . .
H19A H -0.8172 0.1359 -0.5505 0.028 Uiso 1 1 d . . GR .
H19B H -0.8300 0.0718 -0.5864 0.028 Uiso 1 1 d . . GR .
O20 O -0.86626(14) -0.0478(2) -0.5645(2) 0.0184(9) Uani 1 1 d . . . .
H20A H -0.8978 -0.0406 -0.5934 0.028 Uiso 1 1 d . . GR .
H20B H -0.8608 -0.0898 -0.5468 0.028 Uiso 1 1 d . . GR .
O21 O -0.92282(19) -0.1416(3) -0.4987(3) 0.0439(14) Uani 1 1 d . . . .
H21A H -0.9149 -0.1844 -0.4873 0.066 Uiso 1 1 d . . GR .
H21B H -0.9418 -0.1375 -0.5441 0.066 Uiso 1 1 d . . GR .
O22 O -0.97872(15) -0.0710(2) -0.4630(2) 0.0256(10) Uani 1 1 d . . . .
H22A H -0.9806 -0.1136 -0.4532 0.038 Uiso 1 1 d . . GR .
H22B H -0.9975 -0.0658 -0.5087 0.038 Uiso 1 1 d . . GR .
O23 O -0.69528(16) -0.1714(2) -0.2190(2) 0.0284(10) Uani 1 1 d . . . .
H23A H -0.6768 -0.1816 -0.2303 0.043 Uiso 1 1 d . . GR .
H23B H -0.7095 -0.2086 -0.2201 0.043 Uiso 1 1 d . . GR .
O49 O -0.76771(16) -0.1901(2) -0.3733(2) 0.0204(9) Uani 1 1 d . . . .
H49A H -0.7459 -0.2225 -0.3448 0.031 Uiso 1 1 d . . GR .
H49B H -0.7636 -0.1794 -0.4055 0.031 Uiso 1 1 d . . GR .
Gd1 Gd -0.793762(9) 0.092032(14) -0.282240(14) 0.00942(7) Uani 1 1 d . . . .
Gd2 Gd -0.824317(9) 0.042727(14) -0.464804(14) 0.00965(7) Uani 1 1 d . . . .
Gd3 Gd -0.894845(9) -0.044285(14) -0.412631(14) 0.01105(7) Uani 1 1 d . . . .
Gd4 Gd -0.757819(10) -0.086082(14) -0.304909(14) 0.01119(7) Uani 1 1 d . . . .
O24 O -1.0795(5) -0.1967(7) -0.5078(7) 0.073(4) Uani 0.50 1 d A 2 D U
O25 O -1.0355(7) -0.1807(8) -0.5493(9) 0.129(7) Uani 0.50 1 d A 2 D U
O26 O -1.0873(3) -0.2754(4) -0.5884(4) 0.114(3) Uani 1 1 d A . D .
O27 O -1.0129(4) -0.2736(6) -0.4677(6) 0.064(4) Uani 0.50 1 d A 2 D U
O29 O -1.0040(5) -0.2487(11) -0.5134(11) 0.157(9) Uani 0.50 1 d A 1 D U
O30 O -1.0425(7) -0.2744(9) -0.4639(8) 0.123(7) Uani 0.50 1 d A 1 D U
O31 O -1.0573(4) -0.1655(4) -0.5297(5) 0.039(2) Uani 0.50 1 d A 1 D U
Cl1 Cl -1.05172(9) -0.23887(11) -0.52407(13) 0.0536(6) Uani 1 1 d . . D .
O28 O -0.83638(14) 0.0134(2) -0.1413(2) 0.0183(9) Uani 1 1 d . . . .

loop_
_atom_site_aniso_label
_atom_site_aniso_U_11
_atom_site_aniso_U_22
_atom_site_aniso_U_33
_atom_site_aniso_U_23
_atom_site_aniso_U_13
_atom_site_aniso_U_12
C1 0.013(3) 0.020(3) 0.010(3) 0.002(2) 0.007(2) 0.005(2)
C2 0.012(3) 0.029(3) 0.011(3) -0.003(3) 0.007(2) 0.002(3)
C3 0.020(3) 0.024(3) 0.026(3) -0.009(3) 0.014(3) -0.001(3)
C4 0.023(4) 0.036(4) 0.036(4) -0.016(3) 0.016(3) 0.000(3)
C5 0.018(3) 0.042(4) 0.032(4) -0.016(3) 0.015(3) 0.003(3)
C6 0.010(3) 0.026(3) 0.012(3) -0.004(2) 0.006(2) -0.002(2)
C7 0.012(3) 0.029(3) 0.010(3) 0.002(2) 0.006(2) -0.002(3)
C8 0.017(3) 0.041(4) 0.020(4) 0.011(3) 0.002(3) 0.001(3)
C9 0.021(3) 0.032(4) 0.026(4) 0.012(3) 0.006(3) 0.001(3)
C10 0.018(3) 0.031(4) 0.020(3) 0.005(3) 0.010(3) -0.004(3)
C11 0.011(3) 0.030(3) 0.011(3) 0.001(3) 0.007(2) -0.003(3)
C12 0.012(3) 0.021(3) 0.011(3) -0.001(2) 0.006(2) 0.002(2)
C13 0.028(3) 0.012(3) 0.023(3) -0.002(3) 0.019(3) -0.003(3)
C14 0.031(4) 0.018(3) 0.041(4) 0.008(3) 0.029(3) 0.004(3)
C15 0.037(2) 0.037(2) 0.039(2) 0.0019(10) 0.0235(13) -0.0012(10)
C16 0.060(3) 0.060(3) 0.061(3) 0.0024(10) 0.0369(17) -0.0020(10)
C17 0.069(3) 0.069(3) 0.070(3) 0.0025(10) 0.0426(19) -0.0015(10)
C18 0.0294(18) 0.0298(18) 0.0308(18) 0.0024(10) 0.0192(12) 0.0002(10)
C19 0.038(4) 0.024(3) 0.032(4) 0.018(3) 0.031(3) 0.020(3)
C20 0.040(2) 0.038(2) 0.039(2) 0.0000(10) 0.0249(14) 0.0014(10)
C21 0.041(2) 0.038(2) 0.039(2) -0.0012(10) 0.0237(14) 0.0008(10)
C22 0.0351(19) 0.0334(19) 0.0337(19) -0.0009(10) 0.0202(13) 0.0015(10)
C23 0.033(4) 0.023(3) 0.017(3) 0.007(3) 0.018(3) 0.010(3)
C24 0.016(3) 0.019(3) 0.015(3) -0.001(3) 0.007(3) 0.003(2)
C25 0.014(3) 0.018(3) 0.015(3) -0.003(2) 0.009(3) -0.005(2)
C26 0.017(3) 0.018(3) 0.016(3) 0.003(2) 0.010(3) 0.003(2)
C27 0.021(3) 0.033(4) 0.030(4) -0.001(3) 0.018(3) -0.001(3)
C28 0.018(3) 0.043(4) 0.032(4) -0.005(3) 0.016(3) -0.005(3)
C29 0.028(4) 0.039(4) 0.034(4) 0.004(3) 0.025(3) 0.004(3)
C30 0.018(3) 0.017(3) 0.009(3) 0.005(2) 0.007(2) 0.007(2)
C31 0.022(3) 0.011(3) 0.014(3) 0.006(2) 0.011(3) 0.008(2)
C32 0.024(3) 0.019(3) 0.021(3) 0.009(3) 0.018(3) 0.005(3)
C33 0.017(3) 0.017(3) 0.023(3) 0.001(3) 0.012(3) 0.000(3)
C34 0.018(3) 0.020(3) 0.012(3) 0.002(2) 0.010(3) 0.000(3)
C35 0.015(3) 0.010(3) 0.014(3) 0.006(2) 0.009(2) 0.007(2)
C36 0.006(3) 0.020(3) 0.007(3) 0.001(2) 0.001(2) 0.001(2)
C37 0.018(3) 0.030(4) 0.013(3) 0.000(3) 0.012(3) 0.002(3)
C38 0.015(3) 0.021(3) 0.021(3) -0.004(3) 0.009(3) 0.000(3)
C39 0.039(2) 0.039(2) 0.042(2) 0.0006(10) 0.0239(14) -0.0006(10)
C40 0.045(2) 0.044(2) 0.047(2) 0.0009(10) 0.0269(15) -0.0001(10)
C41 0.0312(18) 0.0315(19) 0.0331(18) 0.0007(10) 0.0191(13) -0.0004(10)
C42 0.056(3) 0.056(3) 0.059(3) 0.0018(10) 0.0346(17) -0.0008(10)
C43 0.048(2) 0.049(2) 0.051(2) 0.0022(10) 0.0298(15) -0.0006(10)
N1 0.014(3) 0.035(3) 0.020(3) -0.011(2) 0.012(2) -0.005(2)
N2 0.011(3) 0.038(3) 0.013(3) 0.002(2) 0.003(2) -0.002(2)
N3 0.050(2) 0.051(2) 0.052(2) 0.0044(10) 0.0315(14) -0.0017(10)
N4 0.0340(16) 0.0338(17) 0.0345(16) 0.0012(10) 0.0222(12) 0.0015(10)
N5 0.021(3) 0.025(3) 0.016(3) 0.006(2) 0.014(2) 0.008(2)
N6 0.022(3) 0.015(2) 0.015(2) 0.003(2) 0.015(2) 0.005(2)
O1 0.011(2) 0.020(2) 0.019(2) -0.0049(17) 0.0098(18) -0.0017(17)
O2 0.018(2) 0.020(2) 0.029(2) -0.0081(19) 0.018(2) -0.0038(18)
O3 0.014(2) 0.024(2) 0.013(2) -0.0006(18) 0.0052(17) -0.0029(18)
O4 0.010(2) 0.027(2) 0.013(2) 0.0003(18) 0.0047(17) 0.0001(18)
O5 0.033(3) 0.014(2) 0.044(3) 0.003(2) 0.034(2) 0.0016(19)
O6 0.026(2) 0.019(2) 0.024(2) 0.0032(19) 0.013(2) -0.0046(19)
O7 0.025(2) 0.021(2) 0.011(2) 0.0015(17) 0.0089(18) 0.0077(18)
O8 0.034(3) 0.015(2) 0.022(2) 0.0031(18) 0.020(2) 0.0065(19)
O9 0.018(2) 0.021(2) 0.021(2) 0.0014(18) 0.0140(19) 0.0013(18)
O10 0.017(2) 0.025(2) 0.014(2) 0.0011(18) 0.0099(18) 0.0063(18)
O11 0.015(2) 0.011(2) 0.012(2) 0.0006(16) 0.0090(17) 0.0002(16)
O12 0.019(2) 0.013(2) 0.013(2) 0.0000(16) 0.0113(17) 0.0010(17)
O13 0.018(2) 0.036(3) 0.013(2) -0.0038(19) 0.0063(18) -0.005(2)
O14 0.011(2) 0.034(3) 0.016(2) -0.0029(19) 0.0060(18) 0.0036(19)
O15 0.0106(19) 0.014(2) 0.0108(19) -0.0016(16) 0.0060(16) 0.0002(16)
O16 0.0107(19) 0.0128(19) 0.0111(19) -0.0020(16) 0.0068(16) -0.0035(16)
O17 0.0121(19) 0.016(2) 0.0093(19) 0.0011(16) 0.0065(16) 0.0004(16)
O18 0.0143(19) 0.0124(19) 0.014(2) -0.0004(16) 0.0100(17) 0.0009(16)
O19 0.023(2) 0.019(2) 0.017(2) -0.0027(17) 0.0142(19) -0.0038(18)
O20 0.014(2) 0.022(2) 0.013(2) -0.0005(17) 0.0055(17) -0.0022(17)
O21 0.043(3) 0.051(3) 0.042(3) -0.033(3) 0.028(3) -0.022(3)
O22 0.016(2) 0.029(3) 0.029(3) 0.000(2) 0.012(2) -0.0059(19)
O23 0.026(2) 0.023(2) 0.029(3) 0.006(2) 0.013(2) 0.006(2)
O49 0.034(2) 0.015(2) 0.021(2) 0.0065(18) 0.022(2) 0.0079(19)
Gd1 0.00867(13) 0.01107(14) 0.00778(13) -0.00081(10) 0.00472(11) -0.00063(10)
Gd2 0.00880(13) 0.01176(14) 0.00759(13) 0.00000(10) 0.00467(11) -0.00019(10)
Gd3 0.00918(14) 0.01259(14) 0.01084(14) -0.00135(10) 0.00591(11) -0.00186(11)
Gd4 0.01167(14) 0.01221(14) 0.01054(14) 0.00195(11) 0.00730(12) 0.00273(11)
O24 0.072(4) 0.074(4) 0.074(4) -0.003(2) 0.046(3) 0.005(2)
O25 0.130(7) 0.128(7) 0.128(7) 0.002(2) 0.080(5) -0.004(2)
O26 0.137(8) 0.068(5) 0.096(7) -0.034(5) 0.052(6) -0.042(5)
O27 0.063(4) 0.061(4) 0.064(4) 0.001(2) 0.037(3) 0.005(2)
O29 0.156(9) 0.158(9) 0.159(9) 0.001(2) 0.098(6) 0.001(2)
O30 0.125(7) 0.123(7) 0.122(7) 0.003(2) 0.076(5) -0.002(2)
O31 0.035(3) 0.034(3) 0.044(3) -0.0026(19) 0.022(2) 0.0000(19)
Cl1 0.0589(14) 0.0355(11) 0.0721(15) -0.0104(11) 0.0432(13) -0.0114(10)
O28 0.021(2) 0.020(2) 0.012(2) -0.0006(17) 0.0093(18) -0.0021(18)

loop_
_atom_type_symbol
_atom_type_description
_atom_type_scat_dispersion_real
_atom_type_scat_dispersion_imag
_atom_type_scat_source
C C 0.0030 0.0020 'International Tables Vol C Tables 4.2.6.8 and 6.1.1.4'
H H 0.0000 0.0000 'International Tables Vol C Tables 4.2.6.8 and 6.1.1.4'
Cl Cl 0.1480 0.1590 'International Tables Vol C Tables 4.2.6.8 and 6.1.1.4'
Gd Gd -0.1650 3.9040 'International Tables Vol C Tables 4.2.6.8 and 6.1.1.4'
N N 0.0060 0.0030 'International Tables Vol C Tables 4.2.6.8 and 6.1.1.4'
O O 0.0110 0.0060 'International Tables Vol C Tables 4.2.6.8 and 6.1.1.4'

loop_
_geom_angle_atom_site_label_1
_geom_angle_atom_site_label_2
_geom_angle_atom_site_label_3
_geom_angle
_geom_angle_site_symmetry_1
_geom_angle_site_symmetry_3
O1 C1 C2 119.3(5) . .
O1 C1 O2 125.9(5) . .
O2 C1 C2 114.7(5) . .
C3 C2 C1 120.2(6) . .
C3 C2 C6 118.2(5) . .
C6 C2 C1 121.2(6) . .
C2 C3 H3 120.4 . .
C4 C3 C2 119.3(6) . .
C4 C3 H3 120.4 . .
C3 C4 H4 121.0 . .
C3 C4 C5 118.0(7) . .
C5 C4 H4 121.0 . .
C4 C5 H5 118.0 . .
N1 C5 C4 123.9(6) . .
N1 C5 H5 118.0 . .
C2 C6 C7 123.1(5) . .
N1 C6 C2 122.2(6) . .
N1 C6 C7 114.4(5) . .
C11 C7 C6 122.5(5) . .
N2 C7 C6 116.1(5) . .
N2 C7 C11 121.2(6) . .
C9 C8 H8 117.9 . .
N2 C8 H8 117.9 . .
N2 C8 C9 124.3(6) . .
C8 C9 H9 120.9 . .
C8 C9 C10 118.2(6) . .
C10 C9 H9 120.9 . .
C9 C10 H10 120.8 . .
C9 C10 C11 118.5(6) . .
C11 C10 H10 120.8 . .
C7 C11 C12 122.9(6) . .
C10 C11 C7 119.3(5) . .
C10 C11 C12 117.8(5) . .
O3 C12 C11 117.8(5) . .
O4 C12 C11 117.2(5) . .
O4 C12 O3 125.0(5) . .
O5 C13 C14 116.6(5) . .
O6 C13 C14 117.7(5) . .
O6 C13 O5 125.7(6) . .
C15 C14 C13 120.4(6) . .
C15 C14 C18 117.5(6) . .
C18 C14 C13 122.0(6) . .
C14 C15 H15 120.0 . .
C16 C15 C14 120.0(8) . .
C16 C15 H15 120.0 . .
C15 C16 H16 120.8 . .
C15 C16 C17 118.4(10) . .
C17 C16 H16 120.8 . .
C16 C17 H17 118.2 . .
N3 C17 C16 123.6(10) . .
N3 C17 H17 118.2 . .
C14 C18 C19 123.8(6) . .
N3 C18 C14 122.9(7) . .
N3 C18 C19 113.1(6) . .
C23 C19 C18 120.7(6) . .
N4 C19 C18 116.8(6) . .
N4 C19 C23 122.3(7) . .
C21 C20 H20 117.8 . .
N4 C20 H20 117.8 . .
N4 C20 C21 124.5(8) . .
C20 C21 H21 120.8 . .
C20 C21 C22 118.3(8) . .
C22 C21 H21 120.8 . .
C21 C22 H22 120.3 . .
C21 C22 C23 119.3(7) . .
C23 C22 H22 120.3 . .
C19 C23 C24 119.8(6) . .
C22 C23 C19 118.2(6) . .
C22 C23 C24 122.0(6) . .
O7 C24 C23 115.3(5) . .
O8 C24 C23 118.8(5) . .
O8 C24 O7 125.8(6) . .
O9 C25 C26 118.0(5) . .
O10 C25 C26 116.0(5) . .
O10 C25 O9 126.0(5) . .
C27 C26 C25 119.2(5) . .
C27 C26 C30 117.9(5) . .
C30 C26 C25 122.8(5) . .
C26 C27 H27 120.0 . .
C28 C27 C26 120.0(6) . .
C28 C27 H27 120.0 . .
C27 C28 H28 121.1 . .
C27 C28 C29 117.7(6) . .
C29 C28 H28 121.1 . .
C28 C29 H29 118.0 . .
N5 C29 C28 123.9(6) . .
N5 C29 H29 118.0 . .
C26 C30 C31 124.1(5) . .
N5 C30 C26 122.5(5) . .
N5 C30 C31 113.3(5) . .
C35 C31 C30 121.3(5) . .
N6 C31 C30 117.1(5) . .
N6 C31 C35 121.4(5) . .
C33 C32 H32 118.1 . .
N6 C32 H32 118.1 . .
N6 C32 C33 123.8(5) . .
C32 C33 H33 121.0 . .
C34 C33 C32 118.0(6) . .
C34 C33 H33 121.0 . .
C33 C34 H34 120.3 . .
C33 C34 C35 119.3(5) . .
C35 C34 H34 120.3 . .
C31 C35 C36 125.6(5) . .
C34 C35 C31 119.0(5) . .
C34 C35 C36 115.4(5) . .
C35 C36 Gd1 157.4(4) . 6
O11 C36 C35 119.5(5) . .
O11 C36 O12 121.3(5) . .
O11 C36 Gd1 61.8(3) . 6
O12 C36 C35 118.5(5) . .
O12 C36 Gd1 61.4(3) . 6
O13 C37 C38 116.9(6) . .
O14 C37 C38 120.2(6) . .
O14 C37 O13 122.9(5) . .
C39 C38 C37 119.2(6) . .
C43 C38 C37 121.9(6) . .
C43 C38 C39 118.8(7) . .
C38 C39 H39 119.7 . .
C38 C39 C40 120.6(7) . .
C40 C39 H39 119.7 . .
C39 C40 H40 119.3 . .
C39 C40 C41 121.3(8) . .
C41 C40 H40 119.3 . .
C40 C41 C41 121.4(9) . 5_455
C42 C41 C40 117.1(7) . .
C42 C41 C41 121.5(9) . 5_455
C41 C42 H42 119.4 . .
C41 C42 C43 121.2(9) . .
C43 C42 H42 119.4 . .
C38 C43 C42 121.0(8) . .
C38 C43 H43 119.5 . .
C42 C43 H43 119.5 . .
C5 N1 C6 118.1(6) . .
C8 N2 C7 118.4(6) . .
C17 N3 C18 117.5(8) . .
C20 N4 C19 117.2(6) . .
C29 N5 C30 117.7(5) . .
C32 N6 C31 118.3(5) . .
C1 O1 Gd1 131.8(4) . .
C1 O2 Gd3 142.3(4) . .
C12 O3 Gd3 143.4(4) . 5_354
C12 O4 Gd2 124.0(4) . 5_354
C13 O5 Gd4 138.0(4) . .
C13 O6 Gd3 133.8(4) . .
C24 O7 Gd1 134.3(4) . 4_344
C24 O8 Gd2 140.3(4) . 4_344
C25 O9 Gd4 124.1(3) . .
C25 O10 Gd2 143.3(4) . .
C36 O11 Gd1 91.5(3) . 6
C36 O12 Gd1 91.9(3) . 6
C37 O13 Gd4 139.9(4) . .
C37 O14 Gd1 113.4(4) . .
Gd1 O15 Gd4 101.43(14) . .
Gd2 O15 Gd1 109.27(14) . .
Gd2 O15 Gd4 105.61(14) . .
Gd1 O16 Gd2 108.46(14) . .
Gd1 O16 Gd3 108.79(14) . .
Gd2 O16 Gd3 102.50(14) . .
Gd3 O17 Gd2 103.58(14) . .
Gd3 O17 Gd4 108.11(14) . .
Gd4 O17 Gd2 108.26(14) . .
Gd1 O18 Gd3 109.44(15) . .
Gd1 O18 Gd4 104.53(14) . .
Gd4 O18 Gd3 103.29(14) . .
H19A O19 H19B 109.1 . .
Gd2 O19 H19A 109.7 . .
Gd2 O19 H19B 109.5 . .
H20A O20 H20B 108.5 . .
Gd2 O20 H20A 110.0 . .
Gd2 O20 H20B 110.5 . .
H21A O21 H21B 109.5 . .
Gd3 O21 H21A 125.1 . .
Gd3 O21 H21B 125.4 . .
H22A O22 H22B 109.0 . .
Gd3 O22 H22A 109.5 . .
Gd3 O22 H22B 109.9 . .
H23A O23 H23B 109.2 . .
Gd4 O23 H23A 109.8 . .
Gd4 O23 H23B 109.3 . .
H49A O49 H49B 107.9 . .
Gd4 O49 H49A 111.0 . .
Gd4 O49 H49B 110.7 . .
C36 Gd1 Gd2 174.26(12) 6_556 .
C36 Gd1 Gd3 124.47(11) 6_556 .
C36 Gd1 Gd4 125.13(12) 6_556 .
O1 Gd1 C36 65.77(14) . 6_556
O1 Gd1 O11 70.15(12) . 6_556
O1 Gd1 O12 73.61(13) . 6_556
O1 Gd1 O14 142.78(13) . .
O1 Gd1 Gd2 111.90(9) . .
O1 Gd1 Gd3 70.02(9) . .
O1 Gd1 Gd4 123.56(9) . .
O7 Gd1 C36 103.77(15) 4_354 6_556
O7 Gd1 O1 100.37(14) 4_354 .
O7 Gd1 O11 130.04(13) 4_354 6_556
O7 Gd1 O12 77.24(13) 4_354 6_556
O7 Gd1 O14 89.56(14) 4_354 .
O7 Gd1 O15 83.13(14) 4_354 .
O7 Gd1 O16 80.28(13) 4_354 .
O7 Gd1 Gd2 71.19(10) 4_354 .
O7 Gd1 Gd3 115.92(9) 4_354 .
O7 Gd1 Gd4 123.22(10) 4_354 .
O11 Gd1 C36 26.68(15) 6_556 6_556
O11 Gd1 Gd2 158.67(9) 6_556 .
O11 Gd1 Gd3 106.61(9) 6_556 .
O11 Gd1 Gd4 99.90(9) 6_556 .
O12 Gd1 C36 26.70(14) 6_556 6_556
O12 Gd1 O11 52.84(12) 6_556 6_556
O12 Gd1 Gd2 148.43(9) 6_556 .
O12 Gd1 Gd3 142.94(9) 6_556 .
O12 Gd1 Gd4 143.85(9) 6_556 .
O14 Gd1 C36 77.04(14) . 6_556
O14 Gd1 O11 76.01(13) . 6_556
O14 Gd1 O12 73.84(13) . 6_556
O14 Gd1 Gd2 105.27(10) . .
O14 Gd1 Gd3 136.48(10) . .
O14 Gd1 Gd4 76.71(10) . .
O15 Gd1 C36 148.57(14) . 6_556
O15 Gd1 O1 144.08(12) . .
O15 Gd1 O11 133.45(12) . 6_556
O15 Gd1 O12 140.74(12) . 6_556
O15 Gd1 O14 72.34(13) . .
O15 Gd1 O16 69.04(12) . .
O15 Gd1 Gd2 35.19(9) . .
O15 Gd1 Gd3 76.30(9) . .
O15 Gd1 Gd4 40.11(9) . .
O16 Gd1 C36 142.00(14) . 6_556
O16 Gd1 O1 76.30(12) . .
O16 Gd1 O11 137.68(12) . 6_556
O16 Gd1 O12 138.10(13) . 6_556
O16 Gd1 O14 140.92(13) . .
O16 Gd1 Gd2 35.77(9) . .
O16 Gd1 Gd3 35.66(9) . .
O16 Gd1 Gd4 77.76(9) . .
O18 Gd1 C36 107.45(15) . 6_556
O18 Gd1 O1 85.18(13) . .
O18 Gd1 O7 147.68(13) . 4_354
O18 Gd1 O11 81.93(12) . 6_556
O18 Gd1 O12 134.13(12) . 6_556
O18 Gd1 O14 105.23(14) . .
O18 Gd1 O15 74.63(13) . .
O18 Gd1 O16 70.07(13) . .
O18 Gd1 Gd2 77.18(9) . .
O18 Gd1 Gd3 36.28(9) . .
O18 Gd1 Gd4 38.76(9) . .
Gd2 Gd1 Gd3 57.425(7) . .
Gd4 Gd1 Gd2 60.605(7) . .
Gd4 Gd1 Gd3 59.902(7) . .
O4 Gd2 O15 143.75(13) 5_354 .
O4 Gd2 O16 75.46(13) 5_354 .
O4 Gd2 O17 105.88(13) 5_354 .
O4 Gd2 O19 81.25(14) 5_354 .
O4 Gd2 O20 70.70(14) 5_354 .
O4 Gd2 Gd1 108.21(10) 5_354 .
O4 Gd2 Gd3 78.21(10) 5_354 .
O4 Gd2 Gd4 138.26(10) 5_354 .
O8 Gd2 O4 82.88(15) 4_354 5_354
O8 Gd2 O15 81.17(14) 4_354 .
O8 Gd2 O16 77.28(13) 4_354 .
O8 Gd2 O17 144.24(13) 4_354 .
O8 Gd2 O19 72.12(14) 4_354 .
O8 Gd2 O20 143.25(14) 4_354 .
O8 Gd2 Gd1 68.08(10) 4_354 .
O8 Gd2 Gd3 115.94(10) 4_354 .
O8 Gd2 Gd4 119.00(10) 4_354 .
O10 Gd2 O4 138.71(14) . 5_354
O10 Gd2 O8 117.49(15) . 4_354
O10 Gd2 O15 77.28(13) . .
O10 Gd2 O16 140.99(13) . .
O10 Gd2 O17 78.91(13) . .
O10 Gd2 O19 72.95(14) . .
O10 Gd2 O20 73.02(13) . .
O10 Gd2 Gd1 112.67(9) . .
O10 Gd2 Gd3 116.73(10) . .
O10 Gd2 Gd4 65.46(10) . .
O15 Gd2 O16 69.38(12) . .
O15 Gd2 O17 71.45(13) . .
O15 Gd2 O19 123.53(13) . .
O15 Gd2 O20 134.70(13) . .
O15 Gd2 Gd1 35.54(9) . .
O15 Gd2 Gd3 79.91(9) . .
O15 Gd2 Gd4 38.15(9) . .
O16 Gd2 O17 71.86(13) . .
O16 Gd2 O19 143.42(13) . .
O16 Gd2 O20 118.06(12) . .
O16 Gd2 Gd1 35.77(9) . .
O16 Gd2 Gd3 38.80(9) . .
O16 Gd2 Gd4 75.79(9) . .
O17 Gd2 O19 142.76(13) . .
O17 Gd2 O20 69.85(13) . .
O17 Gd2 Gd1 76.31(9) . .
O17 Gd2 Gd3 37.86(9) . .
O17 Gd2 Gd4 35.63(9) . .
O19 Gd2 O20 78.83(13) . .
O19 Gd2 Gd1 137.23(10) . .
O19 Gd2 Gd3 156.56(10) . .
O19 Gd2 Gd4 137.25(10) . .
O20 Gd2 Gd1 143.93(9) . .
O20 Gd2 Gd3 83.79(9) . .
O20 Gd2 Gd4 97.59(9) . .
Gd3 Gd2 Gd1 61.455(7) . .
Gd3 Gd2 Gd4 60.469(7) . .
Gd4 Gd2 Gd1 58.229(7) . .
O2 Gd3 O3 102.16(14) . 5_354
O2 Gd3 O6 97.96(15) . .
O2 Gd3 O16 78.66(13) . .
O2 Gd3 O17 145.05(14) . .
O2 Gd3 O18 79.89(13) . .
O2 Gd3 O21 142.25(15) . .
O2 Gd3 O22 70.13(15) . .
O2 Gd3 Gd1 68.66(10) . .
O2 Gd3 Gd2 117.27(10) . .
O2 Gd3 Gd4 118.15(10) . .
O3 Gd3 O21 71.11(17) 5_354 .
O3 Gd3 Gd1 108.12(10) 5_354 .
O3 Gd3 Gd2 63.81(9) 5_354 .
O3 Gd3 Gd4 122.09(9) 5_354 .
O6 Gd3 O3 143.73(14) . 5_354
O6 Gd3 O16 141.53(13) . .
O6 Gd3 O17 92.83(14) . .
O6 Gd3 O18 73.62(14) . .
O6 Gd3 O21 74.47(18) . .
O6 Gd3 O22 83.25(15) . .
O6 Gd3 Gd1 107.22(10) . .
O6 Gd3 Gd2 130.27(11) . .
O6 Gd3 Gd4 71.59(10) . .
O16 Gd3 O3 72.65(13) . 5_354
O16 Gd3 O18 68.05(12) . .
O16 Gd3 O21 129.88(15) . .
O16 Gd3 O22 129.04(14) . .
O16 Gd3 Gd1 35.56(9) . .
O16 Gd3 Gd2 38.69(9) . .
O16 Gd3 Gd4 76.45(9) . .
O17 Gd3 O3 87.70(13) . 5_354
O17 Gd3 O16 72.41(13) . .
O17 Gd3 O18 71.44(12) . .
O17 Gd3 O21 72.69(15) . .
O17 Gd3 O22 144.48(14) . .
O17 Gd3 Gd1 76.39(9) . .
O17 Gd3 Gd2 38.57(9) . .
O17 Gd3 Gd4 36.03(9) . .
O18 Gd3 O3 139.43(13) . 5_354
O18 Gd3 O21 129.92(16) . .
O18 Gd3 Gd1 34.28(9) . .
O18 Gd3 Gd2 79.09(9) . .
O18 Gd3 Gd4 38.29(9) . .
O21 Gd3 Gd1 149.09(11) . .
O21 Gd3 Gd2 93.60(12) . .
O21 Gd3 Gd4 94.92(12) . .
O22 Gd3 O3 75.79(14) . 5_354
O22 Gd3 O18 138.94(14) . .
O22 Gd3 O21 72.25(16) . .
O22 Gd3 Gd1 138.47(11) . .
O22 Gd3 Gd2 139.60(11) . .
O22 Gd3 Gd4 154.19(11) . .
Gd2 Gd3 Gd1 61.120(7) . .
Gd2 Gd3 Gd4 61.382(7) . .
Gd4 Gd3 Gd1 58.400(7) . .
O5 Gd4 O9 142.17(14) . .
O5 Gd4 O15 141.90(13) . .
O5 Gd4 O17 90.16(14) . .
O5 Gd4 O18 71.71(13) . .
O5 Gd4 O23 72.83(15) . .
O5 Gd4 O49 73.81(14) . .
O5 Gd4 Gd1 107.51(10) . .
O5 Gd4 Gd2 124.51(11) . .
O5 Gd4 Gd3 68.81(11) . .
O9 Gd4 O15 73.31(13) . .
O9 Gd4 O23 84.45(15) . .
O9 Gd4 O49 70.70(14) . .
O9 Gd4 Gd1 110.12(10) . .
O9 Gd4 Gd2 72.72(9) . .
O9 Gd4 Gd3 127.78(9) . .
O13 Gd4 O5 105.45(15) . .
O13 Gd4 O9 98.07(14) . .
O13 Gd4 O15 72.68(14) . .
O13 Gd4 O17 135.89(15) . .
O13 Gd4 O18 74.89(14) . .
O13 Gd4 O23 76.91(16) . .
O13 Gd4 O49 148.38(15) . .
O13 Gd4 Gd1 57.02(11) . .
O13 Gd4 Gd2 108.62(11) . .
O13 Gd4 Gd3 112.62(11) . .
O15 Gd4 Gd1 38.46(8) . .
O15 Gd4 Gd2 36.24(8) . .
O15 Gd4 Gd3 76.87(8) . .
O17 Gd4 O9 93.17(13) . .
O17 Gd4 O15 70.08(13) . .
O17 Gd4 O18 71.41(13) . .
O17 Gd4 O23 146.88(14) . .
O17 Gd4 O49 75.34(13) . .
O17 Gd4 Gd1 79.03(9) . .
O17 Gd4 Gd2 36.11(9) . .
O17 Gd4 Gd3 35.86(9) . .
O18 Gd4 O9 144.31(13) . .
O18 Gd4 O15 71.19(12) . .
O18 Gd4 O23 125.97(14) . .
O18 Gd4 O49 131.24(13) . .
O18 Gd4 Gd1 36.71(9) . .
O18 Gd4 Gd2 76.57(9) . .
O18 Gd4 Gd3 38.42(9) . .
O23 Gd4 O15 138.89(14) . .
O23 Gd4 Gd1 132.72(11) . .
O23 Gd4 Gd2 156.98(11) . .
O23 Gd4 Gd3 141.64(11) . .
O49 Gd4 O15 127.68(13) . .
O49 Gd4 O23 72.71(14) . .
O49 Gd4 Gd1 154.35(10) . .
O49 Gd4 Gd2 96.37(10) . .
O49 Gd4 Gd3 96.80(10) . .
Gd1 Gd4 Gd2 61.166(7) . .
Gd1 Gd4 Gd3 61.698(7) . .
Gd3 Gd4 Gd2 58.149(7) . .
O24 Cl1 O25 99.4(8) . .
O24 Cl1 O29 147.2(9) . .
O26 Cl1 O24 106.0(6) . .
O26 Cl1 O25 102.8(8) . .
O26 Cl1 O29 104.5(8) . .
O26 Cl1 O30 110.6(8) . .
O27 Cl1 O24 114.9(7) . .
O27 Cl1 O25 111.4(8) . .
O27 Cl1 O26 119.8(7) . .
O27 Cl1 O29 57.2(9) . .
O27 Cl1 O30 45.8(8) . .
O27 Cl1 O31 125.3(7) . .
O29 Cl1 O25 61.9(10) . .
O30 Cl1 O24 77.1(9) . .
O30 Cl1 O25 146.1(10) . .
O30 Cl1 O29 103.1(9) . .
O31 Cl1 O24 53.8(6) . .
O31 Cl1 O25 45.7(7) . .
O31 Cl1 O26 114.2(6) . .
O31 Cl1 O29 102.1(8) . .
O31 Cl1 O30 120.0(8) . .

loop_
_geom_bond_atom_site_label_1
_geom_bond_atom_site_label_2
_geom_bond_distance
_geom_bond_site_symmetry_2
C1 C2 1.503(8) .
C1 O1 1.251(7) .
C1 O2 1.255(7) .
C2 C3 1.388(9) .
C2 C6 1.412(8) .
C3 H3 0.9300 .
C3 C4 1.388(9) .
C4 H4 0.9300 .
C4 C5 1.396(10) .
C5 H5 0.9300 .
C5 N1 1.320(9) .
C6 C7 1.498(9) .
C6 N1 1.349(7) .
C7 C11 1.401(8) .
C7 N2 1.347(7) .
C8 H8 0.9300 .
C8 C9 1.379(10) .
C8 N2 1.319(9) .
C9 H9 0.9300 .
C9 C10 1.385(9) .
C10 H10 0.9300 .
C10 C11 1.388(9) .
C11 C12 1.502(8) .
C12 O3 1.274(7) .
C12 O4 1.245(7) .
C13 C14 1.495(8) .
C13 O5 1.263(7) .
C13 O6 1.254(7) .
C14 C15 1.388(10) .
C14 C18 1.389(10) .
C15 H15 0.9300 .
C15 C16 1.362(12) .
C16 H16 0.9300 .
C16 C17 1.370(13) .
C17 H17 0.9300 .
C17 N3 1.336(12) .
C18 C19 1.490(10) .
C18 N3 1.336(10) .
C19 C23 1.409(9) .
C19 N4 1.346(9) .
C20 H20 0.9300 .
C20 C21 1.373(11) .
C20 N4 1.332(10) .
C21 H21 0.9300 .
C21 C22 1.381(10) .
C22 H22 0.9300 .
C22 C23 1.381(10) .
C23 C24 1.499(8) .
C24 O7 1.271(7) .
C24 O8 1.240(7) .
C25 C26 1.494(8) .
C25 O9 1.278(7) .
C25 O10 1.244(7) .
C26 C27 1.382(9) .
C26 C30 1.405(8) .
C27 H27 0.9300 .
C27 C28 1.382(9) .
C28 H28 0.9300 .
C28 C29 1.382(10) .
C29 H29 0.9300 .
C29 N5 1.336(8) .
C30 C31 1.501(8) .
C30 N5 1.341(7) .
C31 C35 1.398(8) .
C31 N6 1.350(7) .
C32 H32 0.9300 .
C32 C33 1.386(8) .
C32 N6 1.336(8) .
C33 H33 0.9300 .
C33 C34 1.378(8) .
C34 H34 0.9300 .
C34 C35 1.394(8) .
C35 C36 1.498(8) .
C36 O11 1.268(7) .
C36 O12 1.269(7) .
C36 Gd1 2.823(5) 6
C37 C38 1.492(8) .
C37 O13 1.274(8) .
C37 O14 1.255(7) .
C38 C39 1.380(10) .
C38 C43 1.337(10) .
C39 H39 0.9300 .
C39 C40 1.383(11) .
C40 H40 0.9300 .
C40 C41 1.383(11) .
C41 C41 1.491(14) 5_455
C41 C42 1.369(12) .
C42 H42 0.9300 .
C42 C43 1.408(12) .
C43 H43 0.9300 .
O1 Gd1 2.474(4) .
O2 Gd3 2.299(4) .
O3 Gd3 2.450(4) 5_354
O4 Gd2 2.367(4) 5_354
O5 Gd4 2.344(4) .
O6 Gd3 2.341(4) .
O7 Gd1 2.365(4) 4_344
O8 Gd2 2.366(4) 4_344
O9 Gd4 2.446(4) .
O10 Gd2 2.357(4) .
O11 Gd1 2.490(4) 6
O12 Gd1 2.480(4) 6
O13 Gd4 2.307(4) .
O14 Gd1 2.476(4) .
O15 Gd1 2.389(4) .
O15 Gd2 2.369(4) .
O15 Gd4 2.475(4) .
O16 Gd1 2.391(4) .
O16 Gd2 2.391(4) .
O16 Gd3 2.397(4) .
O17 Gd2 2.395(4) .
O17 Gd3 2.357(4) .
O17 Gd4 2.367(4) .
O18 Gd1 2.325(4) .
O18 Gd3 2.442(4) .
O18 Gd4 2.435(4) .
O19 H19A 0.8559 .
O19 H19B 0.8559 .
O19 Gd2 2.413(4) .
O20 H20A 0.8688 .
O20 H20B 0.8684 .
O20 Gd2 2.535(4) .
O21 H21A 0.8501 .
O21 H21B 0.8502 .
O21 Gd3 2.468(5) .
O22 H22A 0.8575 .
O22 H22B 0.8574 .
O22 Gd3 2.410(4) .
O23 H23A 0.8545 .
O23 H23B 0.8544 .
O23 Gd4 2.452(4) .
O49 H49A 0.8808 .
O49 H49B 0.8806 .
O49 Gd4 2.446(4) .
Gd1 C36 2.823(5) 6_556
Gd1 O7 2.365(4) 4_354
Gd1 O11 2.490(4) 6_556
Gd1 O12 2.480(4) 6_556
Gd1 Gd2 3.8799(4) .
Gd1 Gd3 3.8923(4) .
Gd1 Gd4 3.7653(4) .
Gd2 O4 2.367(4) 5_354
Gd2 O8 2.366(4) 4_354
Gd2 Gd3 3.7339(4) .
Gd2 Gd4 3.8588(4) .
Gd3 O3 2.450(4) 5_354
Gd3 Gd4 3.8247(4) .
O24 Cl1 1.474(10) .
O25 Cl1 1.521(11) .
O26 Cl1 1.415(7) .
O27 Cl1 1.344(9) .
O29 Cl1 1.518(12) .
O30 Cl1 1.425(11) .
O31 Cl1 1.407(8) .

loop_
_platon_squeeze_void_nr
_platon_squeeze_void_average_x
_platon_squeeze_void_average_y
_platon_squeeze_void_average_z
_platon_squeeze_void_volume
_platon_squeeze_void_count_electrons
_platon_squeeze_void_content
1 0.500 0.013 0.250 654 111 ' '
2 0.500 -0.014 0.750 654 111 ' '
3 0.000 0.513 0.250 654 111 ' '
4 0.250 0.250 0.500 18 7 ' '
5 0.750 0.250 0.000 18 7 ' '
6 0.000 0.486 -0.250 654 111 ' '
7 0.250 0.750 0.000 18 7 ' '
8 0.750 0.750 0.500 18 7 ' '
